data_4311236
loop_
_publ_author_name
'Hilde Grove'
'Timothy L. Kelly'
'Laurence K. Thompson'
'Liang Zhao'
'Zhiqiang Xu'
'Tareque S. M. Abedin'
'David O. Miller'
'Andr\'es E. Goeta'
'Claire Wilson'
'Judith A. K. Howard'

_publ_section_title
;
 Copper(II) Complexes of a Series of Alkoxy Diazine Ligands: Mononuclear,
 Dinuclear, and Tetranuclear Examples with Structural, Magnetic, and DFT
 Studies
;
_journal_name_full 'Inorganic Chemistry'
_journal_page_first 4278
_journal_page_last 4288
_journal_paper_doi 10.1021/ic040036i
_journal_volume 43
_journal_year 2004
_chemical_formula_sum 'C10 H13 Br3 Cu2 N7 O4'
_chemical_formula_weight 662.08
_chemical_name_systematic
; 
 ? 
;
_space_group_IT_number 2
_symmetry_cell_setting triclinic
_symmetry_space_group_name_Hall '-P 1'
_symmetry_space_group_name_H-M 'P -1'
_atom_sites_solution_hydrogens geom
_atom_sites_solution_primary direct
_atom_sites_solution_secondary difmap
_audit_creation_method SHELXL
_cell_angle_alpha 100.7690(10)
_cell_angle_beta 106.2710(10)
_cell_angle_gamma 103.4470(10)
_cell_formula_units_Z 2
_cell_length_a 9.14130(10)
_cell_length_b 10.47230(10)
_cell_length_c 10.94110(10)
_cell_measurement_temperature 293(2)
_cell_volume 941.585(19)
_computing_structure_refinement 'SHELXL-93 (Sheldrick, 1993)'
_computing_structure_solution 'SHELXS-86 (Sheldrick, 1990)'
_diffrn_ambient_temperature 293(2)
_diffrn_radiation_monochromator graphite
_diffrn_radiation_source 'fine-focus sealed tube'
_diffrn_radiation_type MoK\a
_diffrn_radiation_wavelength 0.71073
_diffrn_reflns_av_R_equivalents 0.0299
_diffrn_reflns_av_sigmaI/netI 0.0384
_diffrn_reflns_limit_h_max 11
_diffrn_reflns_limit_h_min -11
_diffrn_reflns_limit_k_max 13
_diffrn_reflns_limit_k_min -13
_diffrn_reflns_limit_l_max 14
_diffrn_reflns_limit_l_min -14
_diffrn_reflns_number 10796
_diffrn_reflns_theta_max 27.49
_diffrn_reflns_theta_min 2.01
_exptl_absorpt_coefficient_mu 8.656
_exptl_crystal_colour 'dark green'
_exptl_crystal_density_diffrn 2.335
_exptl_crystal_description prism
_exptl_crystal_F_000 634
_exptl_crystal_size_max 0.30
_exptl_crystal_size_mid 0.30
_exptl_crystal_size_min 0.30
_refine_diff_density_max 0.575
_refine_diff_density_min -0.766
_refine_diff_density_rms 0.124
_refine_ls_extinction_method none
_refine_ls_goodness_of_fit_all 1.117
_refine_ls_goodness_of_fit_obs 1.122
_refine_ls_matrix_type full
_refine_ls_number_parameters 291
_refine_ls_number_reflns 4285
_refine_ls_number_restraints 0
_refine_ls_restrained_S_all 1.126
_refine_ls_restrained_S_obs 1.122
_refine_ls_R_factor_all 0.0395
_refine_ls_R_factor_obs 0.0279
_refine_ls_shift/esd_max -0.076
_refine_ls_shift/esd_mean 0.003
_refine_ls_structure_factor_coef Fsqd
_refine_ls_weighting_details 'w=1/[\s^2^(Fo^2^)+(0.0000P)^2^+1.8000P] where P=(Fo^2^+2Fc^2^)/3'
_refine_ls_weighting_scheme calc
_refine_ls_wR_factor_all 0.0582
_refine_ls_wR_factor_obs 0.0529
_reflns_number_observed 3623
_reflns_number_total 4288
_reflns_observed_criterion >2sigma(I)
_cod_data_source_file ic040036i_2.cif
_cod_data_source_block zl27d(2)
_cod_depositor_comments
;
The following automatic conversions were performed:
'_symmetry_cell_setting' value 'Triclinic' changed to 'triclinic'
according to '/home/saulius/struct/CIF-dictionaries/cif_core.dic'
dictionary named 'cif_core.dic' version 2.4.1 from 2010-06-29.

Automatic conversion script
Id: cif_fix_enum 1527 2010-12-29 10:47:43Z saulius 

The following automatic conversions were performed:

'_refine_ls_weighting_scheme' value 'calc
w=1/[\s^2^(Fo^2^)+(0.0000P)^2^+1.8000P] where P=(Fo^2^+2Fc^2^)/3' was
changed to 'calc'. New tag '_refine_ls_weighting_details' was
created. The value of the new tag was set to
'w=1/[\s^2^(Fo^2^)+(0.0000P)^2^+1.8000P] where P=(Fo^2^+2Fc^2^)/3'.

Automatic conversion script
Id: cif_fix_values 3143 2015-03-26 13:38:13Z robertas 
;
_cod_original_cell_volume 941.58(2)
_cod_database_code 4311236

loop_
_symmetry_equiv_pos_as_xyz
'x, y, z'
'-x, -y, -z'

loop_
_atom_site_aniso_label
_atom_site_aniso_U_11
_atom_site_aniso_U_22
_atom_site_aniso_U_33
_atom_site_aniso_U_23
_atom_site_aniso_U_13
_atom_site_aniso_U_12
Br1 0.0173(2) 0.0171(2) 0.0201(2) -0.00268(14) 0.00365(15) -0.00284(14)
Br2 0.0130(2) 0.0158(2) 0.0188(2) 0.00279(14) 0.00468(14) 0.00164(13)
Br3 0.0098(2) 0.0166(2) 0.0224(2) 0.00274(14) 0.00687(14) 0.00354(13)
Cu1 0.0079(2) 0.0131(2) 0.0164(2) -0.0005(2) 0.0029(2) 0.0012(2)
Cu2 0.0071(2) 0.0135(2) 0.0164(2) -0.0013(2) 0.0027(2) 0.0015(2)
O1 0.0096(11) 0.0140(11) 0.0155(12) -0.0020(10) 0.0030(10) 0.0021(9)
O2 0.0222(15) 0.0190(15) 0.0178(15) 0.0005(12) 0.0009(12) 0.0042(12)
O3 0.0112(13) 0.0173(14) 0.027(2) -0.0042(12) 0.0073(12) 0.0002(11)
N1 0.0112(14) 0.0146(14) 0.0154(15) 0.0015(12) 0.0037(12) 0.0030(11)
N2 0.0135(15) 0.0167(15) 0.017(2) 0.0000(12) 0.0068(12) 0.0047(12)
N3 0.0120(14) 0.0118(13) 0.0169(15) -0.0020(12) 0.0046(12) 0.0047(11)
N4 0.0134(15) 0.0129(14) 0.016(2) -0.0009(12) 0.0051(12) 0.0022(12)
N5 0.011(2) 0.014(2) 0.024(2) -0.0047(14) 0.0053(14) -0.0005(14)
N6 0.016(2) 0.018(2) 0.020(2) -0.0037(13) 0.0040(13) 0.0046(12)
N7 0.0093(14) 0.0156(14) 0.0149(15) 0.0033(12) 0.0038(12) 0.0029(11)
C1 0.017(2) 0.016(2) 0.016(2) -0.0031(14) 0.0054(15) 0.0022(15)
C2 0.020(2) 0.016(2) 0.019(2) -0.0013(15) 0.009(2) 0.0064(15)
C3 0.011(2) 0.016(2) 0.016(2) -0.0004(14) 0.0038(14) 0.0041(14)
C4 0.013(2) 0.014(2) 0.013(2) 0.0032(13) 0.0022(14) 0.0026(13)
C5 0.009(2) 0.015(2) 0.014(2) 0.0035(14) 0.0043(13) 0.0035(13)
C6 0.011(2) 0.015(2) 0.011(2) 0.0023(13) 0.0035(13) 0.0038(13)
C7 0.012(2) 0.016(2) 0.013(2) 0.0023(14) 0.0025(14) 0.0044(13)
C8 0.009(2) 0.018(2) 0.022(2) 0.0003(15) 0.0033(15) 0.0017(14)
C9 0.017(2) 0.018(2) 0.020(2) -0.0008(15) 0.006(2) 0.0089(15)
C10 0.011(2) 0.021(2) 0.019(2) 0.0025(15) 0.0050(15) 0.0061(14)
O1W 0.027(2) 0.018(2) 0.034(2) -0.0025(15) 0.0021(15) 0.0024(14)

loop_
_atom_site_label
_atom_site_type_symbol
_atom_site_fract_x
_atom_site_fract_y
_atom_site_fract_z
_atom_site_U_iso_or_equiv
_atom_site_thermal_displace_type
_atom_site_occupancy
_atom_site_calc_flag
_atom_site_refinement_flags
_atom_site_disorder_group
Br1 Br -0.71124(4) -1.35102(4) -0.41562(4) 0.02134(9) Uani 1 d . .
Br2 Br -0.41235(4) -0.67545(3) -0.25069(4) 0.01675(8) Uani 1 d . .
Br3 Br -0.62322(4) -0.80024(3) -0.01994(4) 0.01642(8) Uani 1 d . .
Cu1 Cu -0.53040(5) -1.13603(4) -0.27776(4) 0.01377(10) Uani 1 d . .
Cu2 Cu -0.36058(5) -0.76233(4) -0.03435(4) 0.01366(10) Uani 1 d . .
O1 O -0.3712(3) -0.9586(2) -0.1474(2) 0.0144(5) Uani 1 d . .
O2 O -0.5809(4) -0.9986(3) -0.4122(3) 0.0220(6) Uani 1 d . .
O3 O -0.6906(3) -1.1088(3) -0.1956(3) 0.0204(6) Uani 1 d . .
N1 N -0.3314(3) -1.1663(3) -0.3051(3) 0.0145(6) Uani 1 d . .
N2 N -0.0265(3) -1.1791(3) -0.2980(3) 0.0161(6) Uani 1 d . .
N3 N -0.0951(3) -0.8526(3) -0.0667(3) 0.0143(6) Uani 1 d . .
N4 N -0.1398(3) -0.7512(3) 0.0017(3) 0.0152(6) Uani 1 d . .
N5 N 0.1287(4) -0.6227(4) 0.1024(3) 0.0184(7) Uani 1 d . .
N6 N -0.0620(4) -0.3347(3) 0.2987(3) 0.0201(7) Uani 1 d . .
N7 N -0.2512(3) -0.5772(3) 0.1070(3) 0.0136(6) Uani 1 d . .
C1 C -0.3118(4) -1.2703(4) -0.3862(4) 0.0178(7) Uani 1 d . .
C2 C -0.1600(4) -1.2753(4) -0.3816(4) 0.0185(7) Uani 1 d . .
C3 C -0.0471(4) -1.0754(4) -0.2200(4) 0.0154(7) Uani 1 d . .
C4 C -0.1979(4) -1.0673(3) -0.2231(3) 0.0138(7) Uani 1 d . .
C5 C -0.2230(4) -0.9523(3) -0.1397(3) 0.0129(7) Uani 1 d . .
C6 C -0.0261(4) -0.6429(3) 0.0819(3) 0.0127(7) Uani 1 d . .
C7 C -0.0889(4) -0.5426(3) 0.1491(3) 0.0143(7) Uani 1 d . .
C8 C 0.0048(4) -0.4230(4) 0.2458(4) 0.0177(7) Uani 1 d . .
C9 C -0.2206(4) -0.3679(4) 0.2553(4) 0.0187(8) Uani 1 d . .
C10 C -0.3167(4) -0.4907(4) 0.1605(4) 0.0171(7) Uani 1 d . .
H1 H -0.4101(47) -1.3391(38) -0.4484(38) 0.017(10) Uiso 1 d . .
H2 H -0.1382(48) -1.3434(40) -0.4372(40) 0.023(11) Uiso 1 d . .
H2A H -0.5498(57) -0.9230(51) -0.3657(49) 0.033(14) Uiso 1 d . .
H2B H -0.5614(105) -1.0084(92) -0.4638(87) 0.119(38) Uiso 1 d . .
H3B H -0.6762(64) -1.0433(52) -0.1589(53) 0.040(17) Uiso 1 d . .
H3A H -0.7954(79) -1.1340(59) -0.2539(61) 0.072(19) Uiso 1 d . .
H3 H 0.0432(49) -1.0101(40) -0.1673(40) 0.020(10) Uiso 1 d . .
H5B H 0.1882(46) -0.5600(40) 0.1414(38) 0.007(10) Uiso 1 d . .
H5A H 0.1535(46) -0.6844(41) 0.0658(39) 0.015(10) Uiso 1 d . .
H8 H 0.1081(50) -0.4061(39) 0.2750(39) 0.020(10) Uiso 1 d . .
H9 H -0.2655(45) -0.3114(37) 0.2922(37) 0.013(9) Uiso 1 d . .
H10 H -0.4353(44) -0.5130(34) 0.1313(34) 0.010(9) Uiso 1 d . .
O1W O 0.1028(4) -0.0547(4) 0.4547(3) 0.0305(8) Uani 1 d . .
H1W H 0.0752(67) -0.1146(51) 0.4303(55) 0.034(18) Uiso 1 d . .
H3W H 0.2099(120) -0.0305(87) 0.5029(90) 0.031(25) Uiso 0.50 d P .

loop_
_atom_type_symbol
_atom_type_description
_atom_type_scat_dispersion_real
_atom_type_scat_dispersion_imag
_atom_type_scat_source
C C 0.0033 0.0016 'International Tables Vol C Tables 4.2.6.8 and 6.1.1.4'
H H 0.0000 0.0000 'International Tables Vol C Tables 4.2.6.8 and 6.1.1.4'
N N 0.0061 0.0033 'International Tables Vol C Tables 4.2.6.8 and 6.1.1.4'
O O 0.0106 0.0060 'International Tables Vol C Tables 4.2.6.8 and 6.1.1.4'
Cu Cu 0.3201 1.2651 'International Tables Vol C Tables 4.2.6.8 and 6.1.1.4'
Br Br -0.2901 2.4595 'International Tables Vol C Tables 4.2.6.8 and 6.1.1.4'

loop_
_geom_angle_atom_site_label_1
_geom_angle_atom_site_label_2
_geom_angle_atom_site_label_3
_geom_angle
_geom_angle_site_symmetry_1
_geom_angle_site_symmetry_3
_geom_angle_publ_flag
O3 Cu1 N1 162.20(12) . . ?
O3 Cu1 O1 89.33(11) . . ?
N1 Cu1 O1 82.50(10) . . ?
O3 Cu1 O2 94.70(12) . . ?
N1 Cu1 O2 100.01(12) . . ?
O1 Cu1 O2 83.48(10) . . ?
O3 Cu1 Br1 89.73(9) . . ?
N1 Cu1 Br1 97.17(8) . . ?
O1 Cu1 Br1 175.46(7) . . ?
O2 Cu1 Br1 101.02(8) . . ?
N4 Cu2 N7 79.01(11) . . ?
N4 Cu2 O1 76.95(10) . . ?
N7 Cu2 O1 155.20(10) . . ?
N4 Cu2 Br3 162.49(9) . . ?
N7 Cu2 Br3 98.11(8) . . ?
O1 Cu2 Br3 102.99(6) . . ?
N4 Cu2 Br2 99.30(9) . . ?
N7 Cu2 Br2 99.52(8) . . ?
O1 Cu2 Br2 90.28(7) . . ?
Br3 Cu2 Br2 98.21(2) . . ?
C5 O1 Cu1 111.4(2) . . ?
C5 O1 Cu2 106.3(2) . . ?
Cu1 O1 Cu2 141.70(12) . . ?
C4 N1 C1 117.1(3) . . ?
C4 N1 Cu1 112.3(2) . . ?
C1 N1 Cu1 130.5(2) . . ?
C3 N2 C2 116.2(3) . . ?
C5 N3 N4 108.7(3) . . ?
C6 N4 N3 117.5(3) . . ?
C6 N4 Cu2 121.3(2) . . ?
N3 N4 Cu2 120.9(2) . . ?
C9 N6 C8 117.3(3) . . ?
C10 N7 C7 117.5(3) . . ?
C10 N7 Cu2 129.4(2) . . ?
C7 N7 Cu2 113.1(2) . . ?
N1 C1 C2 120.7(3) . . ?
N2 C2 C1 122.6(3) . . ?
N2 C3 C4 122.4(3) . . ?
N1 C4 C3 121.0(3) . . ?
N1 C4 C5 115.9(3) . . ?
C3 C4 C5 123.1(3) . . ?
N3 C5 O1 126.3(3) . . ?
N3 C5 C4 116.0(3) . . ?
O1 C5 C4 117.6(3) . . ?
N4 C6 N5 124.7(3) . . ?
N4 C6 C7 112.3(3) . . ?
N5 C6 C7 122.9(3) . . ?
N7 C7 C8 121.2(3) . . ?
N7 C7 C6 113.9(3) . . ?
C8 C7 C6 124.8(3) . . ?
N6 C8 C7 121.1(3) . . ?
N6 C9 C10 122.0(3) . . ?
N7 C10 C9 120.7(3) . . ?

loop_
_geom_bond_atom_site_label_1
_geom_bond_atom_site_label_2
_geom_bond_distance
_geom_bond_site_symmetry_2
_geom_bond_publ_flag
Br1 Cu1 2.3832(5) . ?
Br2 Cu2 2.6518(6) . ?
Br3 Cu2 2.3956(5) . ?
Cu1 O3 1.967(3) . ?
Cu1 N1 2.009(3) . ?
Cu1 O1 2.047(2) . ?
Cu1 O2 2.273(3) . ?
Cu2 N4 1.916(3) . ?
Cu2 N7 2.065(3) . ?
Cu2 O1 2.157(2) . ?
O1 C5 1.319(4) . ?
N1 C4 1.348(4) . ?
N1 C1 1.351(4) . ?
N2 C3 1.335(4) . ?
N2 C2 1.342(5) . ?
N3 C5 1.301(4) . ?
N3 N4 1.389(4) . ?
N4 C6 1.307(4) . ?
N5 C6 1.327(4) . ?
N6 C9 1.329(5) . ?
N6 C8 1.350(5) . ?
N7 C10 1.331(4) . ?
N7 C7 1.360(4) . ?
C1 C2 1.388(5) . ?
C3 C4 1.392(5) . ?
C4 C5 1.473(5) . ?
C6 C7 1.483(5) . ?
C7 C8 1.386(5) . ?
C9 C10 1.403(5) . ?
